data_4061684
_journal_name_full Organometallics
_journal_paper_doi 10.1021/om050537r
_journal_year 2005
_chemical_formula_moiety 'C53 H41 P2 Pd S, F6 Sb'
_chemical_formula_sum 'C53 H41 F6 P2 Pd S Sb'
_chemical_formula_weight 1114.05
_space_group_IT_number 19
_symmetry_cell_setting orthorhombic
_symmetry_Int_Tables_number 19
_symmetry_space_group_name_Hall 'P 2ac 2ab'
_symmetry_space_group_name_H-M 'P 21 21 21'
_cell_angle_alpha 90
_cell_angle_beta 90
_cell_angle_gamma 90
_cell_formula_units_Z 4
_cell_length_a 10.0732(2)
_cell_length_b 15.1873(3)
_cell_length_c 30.3618(6)
_cell_measurement_temperature 173.2
_cell_volume 4644.9(1)
_diffrn_ambient_temperature 173.2
_exptl_crystal_density_diffrn 1.593
_cod_database_code 4061684

loop_
_symmetry_equiv_pos_as_xyz
'  +x,  +y,  +z'
'1/2-x,  -y,1/2+z'
'1/2+x,1/2-y,  -z'
'  -x,1/2+y,1/2-z'

loop_
_atom_site_label
_atom_site_fract_x
_atom_site_fract_y
_atom_site_fract_z
_atom_site_U_iso_or_equiv
_atom_site_occupancy
_atom_site_refinement_flags
_atom_site_adp_type
_atom_site_calc_flag
_atom_site_calc_attached_atom
Sb(1) 0.20494(5) 0.14804(4) 0.61105(2) 0.0912(2) 1.000 . Uani d ?
Pd(1) 0.97601(4) 0.04343(2) 0.829970(11) 0.03684(9) 1.000 . Uani d ?
S(1) 0.99692(11) 0.09654(7) 0.90376(4) 0.0387(3) 1.000 . Uani d ?
P(1) 0.87189(12) 0.16395(7) 0.79879(4) 0.0333(3) 1.000 . Uani d ?
P(2) 0.81254(12) 0.09465(7) 0.92769(4) 0.0297(3) 1.000 . Uani d ?
F(1) 0.3431(9) 0.0739(5) 0.5953(3) 0.095(2) 0.500 S Uiso d ?
F(2) 0.0765(10) 0.2100(6) 0.6456(3) 0.113(3) 0.500 S Uiso d ?
F(3) 0.0295(12) 0.1387(9) 0.6201(4) 0.172(4) 0.500 S Uiso d ?
F(4) 0.080(1) 0.0590(10) 0.5922(5) 0.196(5) 0.500 S Uiso d ?
F(5) 0.1240(9) 0.1919(6) 0.5587(3) 0.113(3) 0.500 S Uiso d ?
F(6) 0.3431(12) 0.2190(7) 0.5841(4) 0.155(4) 0.500 S Uiso d ?
F(7) 0.3505(12) 0.1878(8) 0.6467(4) 0.159(4) 0.500 S Uiso d ?
F(8) 0.2836(9) 0.1080(6) 0.6585(3) 0.110(3) 0.500 S Uiso d ?
F(9) 0.1920(8) 0.0667(5) 0.6664(3) 0.090(2) 0.500 S Uiso d ?
F(10) 0.1433(5) 0.1087(3) 0.6216(2) 0.0257(12) 0.500 S Uiso d ?
F(11) 0.2558(8) 0.0582(5) 0.5736(3) 0.094(2) 0.500 S Uiso d ?
F(12) 0.1685(7) 0.2537(4) 0.6367(2) 0.073(2) 0.500 S Uiso d ?
C(1) 1.0241(7) -0.0316(3) 0.7726(2) 0.066(2) 1.000 . Uani d ?
C(2) 1.0730(9) -0.0757(5) 0.8090(4) 0.047(3) 0.670 S Uani d ?
C(3) 1.1473(10) -0.0549(7) 0.8415(4) 0.087(4) 0.670 S Uani d ?
C(4) 1.1734(9) -0.0891(5) 0.8846(3) 0.051 1.000 G Uiso d ?
C(5) 1.0967(8) -0.1516(6) 0.9066(3) 0.078 1.000 G Uiso d ?
C(6) 1.1388(12) -0.1849(6) 0.9471(3) 0.142 1.000 G Uiso d ?
C(7) 1.2577(13) -0.1557(8) 0.9655(3) 0.144 1.000 G Uiso d ?
C(8) 1.3345(9) -0.0932(8) 0.9435(4) 0.119 1.000 G Uiso d ?
C(9) 1.2924(8) -0.0599(6) 0.9031(4) 0.098 1.000 G Uiso d ?
C(10) 0.7561(4) 0.2356(2) 0.8296(1) 0.0320(11) 1.000 . Uani d ?
C(11) 0.6523(5) 0.1989(3) 0.8531(2) 0.0351(13) 1.000 . Uani d ?
C(12) 0.5589(6) 0.2520(3) 0.8730(2) 0.047(2) 1.000 . Uani d ?
C(13) 0.4424(6) 0.2174(4) 0.8958(2) 0.066(2) 1.000 . Uani d ?
C(14) 0.3552(6) 0.2724(6) 0.9179(2) 0.088(2) 1.000 . Uani d ?
C(15) 0.3773(8) 0.3655(5) 0.9162(2) 0.089(3) 1.000 . Uani d ?
C(16) 0.4820(10) 0.3981(4) 0.8963(2) 0.090(3) 1.000 . Uani d ?
C(17) 0.5708(7) 0.3451(3) 0.8745(2) 0.065(2) 1.000 . Uani d ?
C(18) 0.6778(8) 0.3794(3) 0.8507(2) 0.067(2) 1.000 . Uani d ?
C(19) 0.7743(6) 0.3279(3) 0.8288(2) 0.054(2) 1.000 . Uani d ?
C(20) 0.6962(4) 0.0504(2) 0.88717(13) 0.0284(11) 1.000 . Uani d ?
C(21) 0.6346(4) 0.0993(2) 0.85534(13) 0.0275(11) 1.000 . Uani d ?
C(22) 0.5545(4) 0.0589(3) 0.82240(13) 0.0336(12) 1.000 . Uani d ?
C(23) 0.4814(5) 0.1059(3) 0.7914(1) 0.0417(13) 1.000 . Uani d ?
C(24) 0.4109(5) 0.0636(5) 0.7580(2) 0.065(2) 1.000 . Uani d ?
C(25) 0.4100(5) -0.0257(4) 0.7569(2) 0.058(2) 1.000 . Uani d ?
C(26) 0.4783(6) -0.0742(3) 0.7863(2) 0.050(2) 1.000 . Uani d ?
C(27) 0.5517(4) -0.0356(3) 0.8201(2) 0.0398(13) 1.000 . Uani d ?
C(28) 0.6230(5) -0.0855(3) 0.8527(2) 0.041(1) 1.000 . Uani d ?
C(29) 0.6932(4) -0.0436(3) 0.88413(13) 0.0360(12) 1.000 . Uani d ?
C(30) 1.0162(5) 0.2325(3) 0.7883(2) 0.046(1) 1.000 . Uani d ?
C(31) 1.0800(5) 0.2294(3) 0.7470(2) 0.048(2) 1.000 . Uani d ?
C(32) 1.2011(6) 0.2718(4) 0.7412(2) 0.063(2) 1.000 . Uani d ?
C(33) 1.2533(6) 0.3179(4) 0.7754(3) 0.079(2) 1.000 . Uani d ?
C(34) 1.1970(8) 0.3209(5) 0.8152(2) 0.092(3) 1.000 . Uani d ?
C(35) 1.0767(7) 0.2784(4) 0.8225(2) 0.075(2) 1.000 . Uani d ?
C(36) 0.7895(4) 0.1532(3) 0.74532(13) 0.0322(12) 1.000 . Uani d ?
C(37) 0.7487(5) 0.0699(3) 0.7306(1) 0.0403(13) 1.000 . Uani d ?
C(38) 0.6842(5) 0.0625(3) 0.6908(2) 0.048(2) 1.000 . Uani d ?
C(39) 0.6525(5) 0.1365(3) 0.6665(2) 0.045(1) 1.000 . Uani d ?
C(40) 0.6884(5) 0.2188(3) 0.6801(2) 0.046(2) 1.000 . Uani d ?
C(41) 0.7557(5) 0.2279(3) 0.7209(2) 0.043(1) 1.000 . Uani d ?
C(42) 0.8001(6) 0.0172(3) 0.9741(2) 0.045(1) 1.000 . Uani d ?
C(43) 0.9115(6) -0.0203(3) 0.9916(2) 0.057(2) 1.000 . Uani d ?
C(44) 0.8966(9) -0.0770(4) 1.0258(2) 0.086(2) 1.000 . Uani d ?
C(45) 0.7819(13) -0.0965(4) 1.0432(2) 0.110(3) 1.000 . Uani d ?
C(46) 0.6648(9) -0.0592(4) 1.0258(2) 0.091(3) 1.000 . Uani d ?
C(47) 0.6765(7) -0.0024(4) 0.9916(2) 0.063(2) 1.000 . Uani d ?
C(48) 0.7723(5) 0.2040(3) 0.94764(13) 0.0344(12) 1.000 . Uani d ?
C(49) 0.6585(5) 0.2190(3) 0.9739(2) 0.042(1) 1.000 . Uani d ?
C(50) 0.6340(6) 0.3011(3) 0.9898(2) 0.047(2) 1.000 . Uani d ?
C(51) 0.7211(7) 0.3701(3) 0.9801(2) 0.073(2) 1.000 . Uani d ?
C(52) 0.8311(5) 0.3551(3) 0.9550(2) 0.0366(13) 1.000 . Uani d ?
C(53) 0.8544(5) 0.2742(3) 0.9393(1) 0.0411(13) 1.000 . Uani d ?
C(54) 1.112(2) -0.0464(12) 0.8019(6) 0.036(5) 0.330 S Uiso d ?
C(55) 1.0644(13) -0.0890(8) 0.8457(4) 0.020(3) 0.330 S Uiso d ?
H(1) 1.0457 0.0286 0.7681 0.079 1.000 . Uiso c ?
H(2) 0.9688 -0.0615 0.7522 0.079 1.000 . Uiso c ?
H(3) 1.0448 -0.1354 0.8101 0.056 1.000 . Uiso c ?
H(4) 1.1982 -0.0037 0.8355 0.104 1.000 . Uiso c ?
H(5) 1.0157 -0.1715 0.8941 0.094 1.000 . Uiso c ?
H(6) 1.0866 -0.2275 0.9621 0.170 1.000 . Uiso c ?
H(7) 1.2866 -0.1784 0.9931 0.173 1.000 . Uiso c ?
H(8) 1.4156 -0.0733 0.9561 0.143 1.000 . Uiso c ?
H(9) 1.3446 -0.0173 0.8880 0.117 1.000 . Uiso c ?
H(10) 0.4261 0.1558 0.8954 0.079 1.000 . Uiso c ?
H(11) 0.2822 0.2489 0.9338 0.106 1.000 . Uiso c ?
H(12) 0.3154 0.4041 0.9298 0.107 1.000 . Uiso c ?
H(13) 0.4967 0.4599 0.8970 0.108 1.000 . Uiso c ?
H(14) 0.6862 0.4416 0.8491 0.080 1.000 . Uiso c ?
H(15) 0.8477 0.3541 0.8142 0.065 1.000 . Uiso c ?
H(16) 0.4796 0.1683 0.7930 0.050 1.000 . Uiso c ?
H(17) 0.3643 0.0967 0.7365 0.078 1.000 . Uiso c ?
H(18) 0.3599 -0.0548 0.7347 0.069 1.000 . Uiso c ?
H(19) 0.4764 -0.1366 0.7840 0.060 1.000 . Uiso c ?
H(20) 0.6206 -0.1480 0.8520 0.049 1.000 . Uiso c ?
H(21) 0.7421 -0.0774 0.9049 0.043 1.000 . Uiso c ?
H(22) 1.0404 0.1983 0.7232 0.058 1.000 . Uiso c ?
H(23) 1.2465 0.2686 0.7138 0.076 1.000 . Uiso c ?
H(24) 1.3334 0.3495 0.7707 0.095 1.000 . Uiso c ?
H(25) 1.2392 0.3519 0.8385 0.111 1.000 . Uiso c ?
H(26) 1.0359 0.2808 0.8507 0.090 1.000 . Uiso c ?
H(27) 0.7653 0.0190 0.7480 0.048 1.000 . Uiso c ?
H(28) 0.6614 0.0059 0.6799 0.057 1.000 . Uiso c ?
H(29) 0.6044 0.1300 0.6398 0.054 1.000 . Uiso c ?
H(30) 0.6688 0.2690 0.6626 0.055 1.000 . Uiso c ?
H(31) 0.7779 0.2848 0.7316 0.052 1.000 . Uiso c ?
H(32) 0.9970 -0.0070 0.9801 0.068 1.000 . Uiso c ?
H(33) 0.9739 -0.1039 1.0376 0.103 1.000 . Uiso c ?
H(34) 0.7772 -0.1357 1.0676 0.132 1.000 . Uiso c ?
H(35) 0.5802 -0.0735 1.0377 0.109 1.000 . Uiso c ?
H(36) 0.5993 0.0243 0.9795 0.076 1.000 . Uiso c ?
H(37) 0.5995 0.1720 0.9803 0.050 1.000 . Uiso c ?
H(38) 0.5579 0.3115 1.0076 0.057 1.000 . Uiso c ?
H(39) 0.7036 0.4276 0.9910 0.088 1.000 . Uiso c ?
H(40) 0.8908 0.4018 0.9486 0.044 1.000 . Uiso c ?
H(41) 0.9311 0.2649 0.9217 0.049 1.000 . Uiso c ?

loop_
_atom_site_aniso_label
_atom_site_aniso_U_11
_atom_site_aniso_U_22
_atom_site_aniso_U_33
_atom_site_aniso_U_12
_atom_site_aniso_U_13
_atom_site_aniso_U_23
Sb(1) 0.0769(4) 0.0804(3) 0.1165(4) 0.0207(3) -0.0159(4) -0.0501(3)
Pd(1) 0.0481(2) 0.0333(2) 0.0291(2) 0.0032(2) 0.0039(2) -0.0056(2)
S(1) 0.0398(7) 0.0431(6) 0.0332(6) 0.0061(6) -0.0013(6) -0.0098(5)
P(1) 0.0476(7) 0.0283(6) 0.0242(6) -0.0089(6) -0.0003(6) -0.0007(5)
P(2) 0.0452(7) 0.0234(5) 0.0206(6) 0.0000(5) -0.0006(5) -0.0005(4)
C(1) 0.099(5) 0.055(3) 0.043(3) 0.016(4) -0.002(3) -0.025(3)
C(2) 0.046(6) 0.022(4) 0.073(7) 0.001(4) -0.001(5) -0.019(4)
C(3) 0.063(6) 0.067(6) 0.131(11) 0.019(6) 0.008(7) -0.058(7)
C(10) 0.054(3) 0.025(2) 0.017(2) 0.000(2) -0.001(2) -0.005(2)
C(11) 0.048(3) 0.027(2) 0.030(3) 0.001(2) -0.003(2) -0.001(2)
C(12) 0.073(4) 0.044(3) 0.024(3) 0.026(3) -0.007(3) -0.012(2)
C(13) 0.077(4) 0.081(4) 0.040(3) 0.047(4) -0.018(3) -0.026(3)
C(14) 0.063(4) 0.170(7) 0.031(3) 0.057(5) -0.006(3) -0.032(4)
C(15) 0.098(6) 0.100(6) 0.070(5) 0.075(5) -0.036(4) -0.062(5)
C(16) 0.159(8) 0.076(4) 0.035(3) 0.071(5) -0.036(4) -0.031(3)
C(17) 0.112(5) 0.051(3) 0.031(3) 0.038(4) -0.011(3) 0.007(3)
C(18) 0.150(6) 0.020(2) 0.032(3) 0.030(3) -0.027(4) -0.007(2)
C(19) 0.109(5) 0.030(2) 0.022(2) -0.010(3) -0.008(3) 0.008(2)
C(20) 0.036(2) 0.022(2) 0.027(2) -0.000(2) -0.005(2) -0.001(2)
C(21) 0.040(3) 0.021(2) 0.021(2) -0.002(2) 0.002(2) -0.006(2)
C(22) 0.028(2) 0.047(3) 0.026(2) 0.001(2) 0.003(2) -0.004(2)
C(23) 0.035(3) 0.059(3) 0.030(3) 0.003(3) -0.001(2) -0.003(2)
C(24) 0.038(3) 0.121(5) 0.037(3) -0.011(4) -0.008(3) -0.006(3)
C(25) 0.047(3) 0.092(4) 0.034(3) -0.033(3) 0.002(3) -0.027(3)
C(26) 0.052(3) 0.060(3) 0.037(3) -0.024(3) 0.015(3) -0.018(2)
C(27) 0.037(3) 0.042(3) 0.041(3) -0.020(2) 0.009(2) -0.007(2)
C(28) 0.057(3) 0.026(2) 0.041(3) -0.015(2) 0.006(3) -0.010(2)
C(29) 0.058(3) 0.024(2) 0.026(2) -0.008(2) -0.003(2) 0.004(2)
C(30) 0.060(3) 0.044(3) 0.034(3) -0.018(3) -0.011(3) 0.011(2)
C(31) 0.038(3) 0.051(3) 0.055(3) 0.001(3) 0.002(3) 0.008(3)
C(32) 0.047(3) 0.072(4) 0.071(4) -0.021(3) -0.004(3) 0.020(3)
C(33) 0.058(4) 0.078(4) 0.102(6) -0.033(3) -0.041(4) 0.045(4)
C(34) 0.118(6) 0.098(5) 0.060(5) -0.076(5) -0.039(4) 0.038(4)
C(35) 0.105(5) 0.086(4) 0.032(3) -0.058(4) -0.012(3) 0.019(3)
C(36) 0.036(3) 0.039(2) 0.021(2) -0.010(2) 0.001(2) 0.001(2)
C(37) 0.047(3) 0.043(3) 0.031(3) -0.002(2) -0.002(2) -0.002(2)
C(38) 0.055(3) 0.055(3) 0.033(3) -0.011(3) 0.001(3) -0.016(2)
C(39) 0.038(3) 0.070(3) 0.028(3) -0.005(3) -0.004(2) -0.006(3)
C(40) 0.057(3) 0.050(3) 0.030(3) 0.007(3) -0.004(3) 0.009(2)
C(41) 0.044(3) 0.045(3) 0.041(3) -0.004(2) -0.002(3) -0.002(2)
C(42) 0.072(4) 0.034(2) 0.028(3) -0.017(3) -0.010(3) -0.004(2)
C(43) 0.089(4) 0.037(3) 0.043(3) -0.005(3) -0.030(3) 0.003(2)
C(44) 0.147(7) 0.060(4) 0.050(4) -0.042(4) -0.051(4) 0.027(3)
C(45) 0.249(12) 0.045(3) 0.035(4) -0.036(6) -0.046(6) 0.020(3)
C(46) 0.154(7) 0.075(4) 0.044(4) -0.079(5) 0.022(4) -0.013(3)
C(47) 0.103(5) 0.057(3) 0.030(3) -0.027(4) -0.006(3) 0.000(3)
C(48) 0.051(3) 0.032(2) 0.020(2) -0.010(2) -0.005(2) -0.002(2)
C(49) 0.050(3) 0.050(3) 0.026(3) 0.005(3) 0.005(2) 0.000(2)
C(50) 0.062(3) 0.050(3) 0.030(3) -0.003(3) 0.003(3) -0.013(2)
C(51) 0.121(6) 0.046(3) 0.052(4) -0.006(4) -0.043(4) -0.013(3)
C(52) 0.035(3) 0.031(2) 0.044(3) 0.004(2) 0.004(2) -0.014(2)
C(53) 0.063(3) 0.043(3) 0.016(2) -0.006(3) 0.007(2) 0.002(2)

loop_
_geom_bond_atom_site_label_1
_geom_bond_atom_site_label_2
_geom_bond_distance
_geom_bond_site_symmetry_1
_geom_bond_site_symmetry_2
_geom_bond_publ_flag
Sb(1) F(1) 1.852(8) . . ?
Sb(1) F(2) 1.914(10) . . ?
Sb(1) F(3) 1.795(12) . . ?
Sb(1) F(4) 1.94(1) . . ?
Sb(1) F(5) 1.907(9) . . ?
Sb(1) F(6) 1.941(12) . . ?
Sb(1) F(7) 1.919(12) . . ?
Sb(1) F(8) 1.754(9) . . ?
Sb(1) F(9) 2.091(8) . . ?
Sb(1) F(10) 0.920(5) . . ?
Sb(1) F(11) 1.848(8) . . ?
Sb(1) F(12) 1.820(7) . . ?
Pd(1) S(1) 2.3904(12) . . ?
Pd(1) P(1) 2.3122(11) . . ?
Pd(1) C(1) 2.136(5) . . ?
Pd(1) C(2) 2.153(9) . . ?
Pd(1) C(3) 2.309(10) . . ?
Pd(1) C(54) 2.11(2) . . ?
Pd(1) C(55) 2.251(12) . . ?
S(1) P(2) 1.995(2) . . ?
P(1) C(10) 1.850(4) . . ?
P(1) C(30) 1.817(5) . . ?
P(1) C(36) 1.831(4) . . ?
P(2) C(20) 1.827(4) . . ?
P(2) C(42) 1.839(5) . . ?
P(2) C(48) 1.814(4) . . ?
F(1) F(11) 1.124(12) . . ?
F(2) F(3) 1.41(2) . . ?
F(2) F(12) 1.172(12) . . ?
F(3) F(4) 1.56(2) . . ?
F(3) F(10) 1.23(1) . . ?
F(4) F(10) 1.33(2) . . ?
F(7) F(8) 1.43(2) . . ?
F(8) F(9) 1.141(12) . . ?
F(9) F(10) 1.581(9) . . ?
C(1) C(2) 1.383(12) . . ?
C(1) C(54) 1.27(2) . . ?
C(1) H(1) 0.95 . . no
C(1) H(2) 0.95 . . no
C(2) C(3) 1.28(2) . . ?
C(2) C(54) 0.63(2) . . ?
C(2) C(55) 1.14(2) . . ?
C(2) H(3) 0.95 . . no
C(3) C(54) 1.26(2) . . ?
C(3) C(55) 0.99(2) . . ?
C(3) H(4) 0.95 . . no
C(3) C(4) 1.43(1) . . ?
C(10) C(11) 1.383(6) . . ?
C(10) C(19) 1.413(6) . . ?
C(11) C(12) 1.378(7) . . ?
C(11) C(21) 1.525(5) . . ?
C(12) C(13) 1.461(8) . . ?
C(12) C(17) 1.419(7) . . ?
C(13) C(14) 1.386(9) . . ?
C(13) H(10) 0.95 . . no
C(14) C(15) 1.431(12) . . ?
C(14) H(11) 0.95 . . no
C(15) C(16) 1.314(12) . . ?
C(15) H(12) 0.95 . . no
C(16) C(17) 1.374(10) . . ?
C(16) H(13) 0.95 . . no
C(17) C(18) 1.399(9) . . ?
C(18) C(19) 1.413(8) . . ?
C(18) H(14) 0.95 . . no
C(19) H(15) 0.95 . . no
C(20) C(21) 1.368(6) . . ?
C(20) C(29) 1.430(5) . . ?
C(21) C(22) 1.424(6) . . ?
C(22) C(23) 1.391(6) . . ?
C(22) C(27) 1.438(6) . . ?
C(23) C(24) 1.394(7) . . ?
C(23) H(16) 0.95 . . no
C(24) C(25) 1.357(10) . . ?
C(24) H(17) 0.95 . . no
C(25) C(26) 1.347(8) . . ?
C(25) H(18) 0.95 . . no
C(26) C(27) 1.393(7) . . ?
C(26) H(19) 0.95 . . no
C(27) C(28) 1.438(7) . . ?
C(28) C(29) 1.348(6) . . ?
C(28) H(20) 0.95 . . no
C(29) H(21) 0.95 . . no
C(30) C(31) 1.409(7) . . ?
C(30) C(35) 1.391(7) . . ?
C(31) C(32) 1.392(8) . . ?
C(31) H(22) 0.95 . . no
C(32) C(33) 1.357(10) . . ?
C(32) H(23) 0.95 . . no
C(33) C(34) 1.337(10) . . ?
C(33) H(24) 0.95 . . no
C(34) C(35) 1.391(10) . . ?
C(34) H(25) 0.95 . . no
C(35) H(26) 0.95 . . no
C(36) C(37) 1.404(6) . . ?
C(36) C(41) 1.398(6) . . ?
C(37) C(38) 1.378(7) . . ?
C(37) H(27) 0.95 . . no
C(38) C(39) 1.382(7) . . ?
C(38) H(28) 0.95 . . no
C(39) C(40) 1.364(7) . . ?
C(39) H(29) 0.95 . . no
C(40) C(41) 1.418(7) . . ?
C(40) H(30) 0.95 . . no
C(41) H(31) 0.95 . . no
C(42) C(43) 1.365(8) . . ?
C(42) C(47) 1.386(9) . . ?
C(43) C(44) 1.358(8) . . ?
C(43) H(32) 0.95 . . no
C(44) C(45) 1.31(2) . . ?
C(44) H(33) 0.95 . . no
C(45) C(46) 1.41(1) . . ?
C(45) H(34) 0.95 . . no
C(46) C(47) 1.355(8) . . ?
C(46) H(35) 0.95 . . no
C(47) H(36) 0.95 . . no
C(48) C(49) 1.414(7) . . ?
C(48) C(53) 1.373(6) . . ?
C(49) C(50) 1.360(7) . . ?
C(49) H(37) 0.95 . . no
C(50) C(51) 1.399(8) . . ?
C(50) H(38) 0.95 . . no
C(51) C(52) 1.365(8) . . ?
C(51) H(39) 0.95 . . no
C(52) C(53) 1.338(6) . . ?
C(52) H(40) 0.95 . . no
C(53) H(41) 0.95 . . no
C(54) C(55) 1.55(2) . . ?
C(55) H(3) 1.31 . . no
C(55) C(4) 1.61(2) . . ?
C(4) C(5) 1.395(12) . . ?
C(4) C(9) 1.395(12) . . ?
C(5) C(6) 1.39(1) . . ?
C(6) C(7) 1.39(2) . . ?
C(7) C(8) 1.39(2) . . ?
C(8) C(9) 1.39(2) . . ?
